data_7100915
loop_
_publ_author_name
'A. Nangia'
'Binoy K. Saha'

_publ_section_title
;
First example of ice-like boat water hexamer tape
structure in a supramolecular organic host
;
_journal_name_full 'Chemical Communications'
_journal_paper_doi 10.1039/b600348f
_journal_year 2006
_chemical_formula_moiety 'C6 H4 Br2 O3, 4(H2 O)'
_chemical_formula_sum 'C6 H12 Br2 O7'
_chemical_formula_weight 355.98
_chemical_name_common 'dibromophloroglucinol, tetrahydrate'
_space_group_IT_number 15
_symmetry_cell_setting monoclinic
_symmetry_space_group_name_Hall '-C 2yc'
_symmetry_space_group_name_H-M 'C 1 2/c 1'
_cell_angle_alpha 90.00
_cell_angle_beta 111.354(3)
_cell_angle_gamma 90.00
_cell_formula_units_Z 4
_cell_length_a 16.135(4)
_cell_length_b 10.740(2)
_cell_length_c 7.4390(17)
_cell_measurement_temperature 298(2)
_cell_volume 1200.5(5)
_diffrn_ambient_temperature 298(2)
_exptl_crystal_density_diffrn 1.970
_cod_depositor_comments
;
The following automatic conversions were performed:
'_symmetry_cell_setting' value 'Monoclinic' changed to 'monoclinic'
according to '/home/saulius/struct/CIF-dictionaries/cif_core.dic'
dictionary named 'cif_core.dic' version 2.4.1 from 2010-06-29.

Automatic conversion script
Id: cif_fix_enum 1527 2010-12-29 10:47:43Z saulius 
;
_cod_original_sg_symbol_H-M 'C 2/c'
_cod_database_code 7100915

loop_
_symmetry_equiv_pos_as_xyz
'x, y, z'
'-x, y, -z+1/2'
'x+1/2, y+1/2, z'
'-x+1/2, y+1/2, -z+1/2'
'-x, -y, -z'
'x, -y, z-1/2'
'-x+1/2, -y+1/2, -z'
'x+1/2, -y+1/2, z-1/2'

loop_
_atom_site_label
_atom_site_type_symbol
_atom_site_fract_x
_atom_site_fract_y
_atom_site_fract_z
_atom_site_U_iso_or_equiv
_atom_site_adp_type
_atom_site_occupancy
_atom_site_symmetry_multiplicity
_atom_site_calc_flag
_atom_site_refinement_flags
_atom_site_disorder_assembly
_atom_site_disorder_group
Br1 Br 0.178049(19) 0.36720(2) 1.01279(4) 0.04616(15) Uani 1 1 d . . .
O1 O 0.0000 0.2631(2) 0.7500 0.0487(7) Uani 1 2 d SD . .
H1 H 0.028(4) 0.233(6) 0.855(5) 0.06(2) Uiso 0.50 1 d PD . .
O2 O 0.14911(15) 0.64330(16) 0.9812(3) 0.0417(5) Uani 1 1 d D . .
H2 H 0.146(3) 0.7158(14) 0.947(5) 0.069(11) Uiso 1 1 d D . .
C1 C 0.0000 0.3897(3) 0.7500 0.0339(8) Uani 1 2 d S . .
C2 C 0.07474(16) 0.4545(2) 0.8637(4) 0.0330(5) Uani 1 1 d . . .
C3 C 0.07496(16) 0.5836(2) 0.8654(4) 0.0318(5) Uani 1 1 d . . .
C4 C 0.0000 0.6481(3) 0.7500 0.0348(8) Uani 1 2 d S . .
H4 H 0.0000 0.7347 0.7500 0.042 Uiso 1 2 calc SR . .
O3 O 0.16414(16) 0.88345(19) 0.8979(4) 0.0535(6) Uani 1 1 d D . .
H3A H 0.2167(9) 0.894(3) 0.920(5) 0.066(12) Uiso 1 1 d D . .
H3B H 0.149(2) 0.942(3) 0.951(6) 0.105(17) Uiso 1 1 d D . .
O4 O 0.07524(17) 0.9315(2) 0.5089(4) 0.0555(6) Uani 1 1 d D . .
H4A H 0.109(2) 0.935(5) 0.621(3) 0.12(2) Uiso 1 1 d D . .
H4B H 0.032(2) 0.972(5) 0.502(7) 0.039(17) Uiso 0.50 1 d PD . .
H4C H 0.057(4) 0.860(2) 0.495(9) 0.17(6) Uiso 0.50 1 d PD . .

loop_
_atom_site_aniso_label
_atom_site_aniso_U_11
_atom_site_aniso_U_22
_atom_site_aniso_U_33
_atom_site_aniso_U_23
_atom_site_aniso_U_13
_atom_site_aniso_U_12
Br1 0.0299(2) 0.0340(2) 0.0640(2) 0.00495(11) 0.00461(14) 0.00593(10)
O1 0.0473(19) 0.0216(14) 0.061(2) 0.000 0.0000(16) 0.000
O2 0.0270(10) 0.0292(10) 0.0576(12) -0.0018(8) 0.0021(9) -0.0041(8)
C1 0.032(2) 0.0220(17) 0.047(2) 0.000 0.0138(16) 0.000
C2 0.0226(13) 0.0286(12) 0.0444(14) 0.0023(10) 0.0083(11) 0.0044(10)
C3 0.0242(13) 0.0286(13) 0.0419(13) -0.0017(10) 0.0110(11) -0.0011(10)
C4 0.026(2) 0.0245(17) 0.050(2) 0.000 0.0099(16) 0.000
O3 0.0311(13) 0.0343(12) 0.0840(17) -0.0028(10) 0.0079(11) -0.0035(9)
O4 0.0484(14) 0.0381(13) 0.0707(16) -0.0038(10) 0.0106(12) 0.0014(11)

loop_
_geom_bond_atom_site_label_1
_geom_bond_atom_site_label_2
_geom_bond_distance
_geom_bond_site_symmetry_2
_geom_bond_publ_flag
Br1 C2 1.882(2) . ?
O1 C1 1.360(4) . ?
O1 H1 0.814(10) . ?
O2 C3 1.354(3) . ?
O2 H2 0.815(10) . ?
C1 C2 1.382(3) . ?
C1 C2 1.382(3) 2_556 ?
C2 C3 1.387(4) . ?
C3 C4 1.387(3) . ?
C4 C3 1.387(3) 2_556 ?
C4 H4 0.9300 . ?
O3 H3A 0.811(10) . ?
O3 H3B 0.819(10) . ?
O4 H4A 0.812(10) . ?
O4 H4B 0.815(10) . ?
O4 H4C 0.818(10) . ?
